data_4132314
loop_
_publ_author_name
'Ghana, Priyabrata'
'Arz, Marius I.'
'Chakraborty, Uttam'
'Schnakenburg, Gregor'
'Filippou, Alexander C.'

_publ_section_title
;
 Linearly Two-Coordinated Silicon: Transition Metal Complexes with the
 Functional Groups M\\tb Si-M and M&#x2550;Si&#x2550;M.
;
_journal_issue 23
_journal_name_full 'Journal of the American Chemical Society'
_journal_page_first 7187
_journal_page_last 7198
_journal_paper_doi 10.1021/jacs.8b02902
_journal_volume 140
_journal_year 2018
_chemical_formula_moiety 'C28 H51 B Mo N6 Na O6 P, 0.5(C4 H10 O2)'
_chemical_formula_sum 'C30 H56 B Mo N6 Na O7 P'
_chemical_formula_weight 773.51
_chemical_name_systematic PG-164
_space_group_crystal_system monoclinic
_space_group_IT_number 14
_space_group_name_Hall '-P 2ybc'
_space_group_name_H-M_alt 'P 1 21/c 1'
_atom_sites_solution_hydrogens mixed
_audit_creation_date 2018-01-22
_audit_creation_method
;
Olex2 1.2
(compiled 2017.08.10 svn.r3458 for OlexSys, GUI svn.r5381)
;
_cell_angle_alpha 90
_cell_angle_beta 114.912(3)
_cell_angle_gamma 90
_cell_formula_units_Z 4
_cell_length_a 17.2762(7)
_cell_length_b 14.4377(4)
_cell_length_c 16.8995(7)
_cell_measurement_reflns_used 11585
_cell_measurement_temperature 123
_cell_measurement_theta_max 29.33
_cell_measurement_theta_min 2.80
_cell_volume 3823.0(3)
_computing_molecular_graphics 'Olex2 (Dolomanov et al., 2009)'
_computing_publication_material 'Olex2 (Dolomanov et al., 2009)'
_computing_structure_refinement 'XL (Sheldrick, 2008)'
_diffrn_ambient_temperature 123
_diffrn_detector 'image plate (34 cm diameter)'
_diffrn_detector_area_resol_mean 6.67
_diffrn_detector_type STOE
_diffrn_measured_fraction_theta_full 0.998
_diffrn_measured_fraction_theta_max 0.998
_diffrn_measurement_device '2-circle goniometer'
_diffrn_measurement_device_type 'STOE IPDS 2T'
_diffrn_measurement_method 'rotation method'
_diffrn_radiation_collimation '0.5 mm diameter, monocapillary'
_diffrn_radiation_monochromator 'plane graphite'
_diffrn_radiation_polarisn_norm 0
_diffrn_radiation_type MoK\a
_diffrn_radiation_wavelength 0.71073
_diffrn_reflns_av_R_equivalents 0.0707
_diffrn_reflns_av_unetI/netI 0.0673
_diffrn_reflns_Laue_measured_fraction_full 0.998
_diffrn_reflns_Laue_measured_fraction_max 0.998
_diffrn_reflns_limit_h_max 22
_diffrn_reflns_limit_h_min -22
_diffrn_reflns_limit_k_max 19
_diffrn_reflns_limit_k_min -18
_diffrn_reflns_limit_l_max 22
_diffrn_reflns_limit_l_min -22
_diffrn_reflns_number 31781
_diffrn_reflns_point_group_measured_fraction_full 0.998
_diffrn_reflns_point_group_measured_fraction_max 0.998
_diffrn_reflns_theta_full 25.242
_diffrn_reflns_theta_max 28.000
_diffrn_reflns_theta_min 2.822
_diffrn_source 'sealed X-ray tube, 12 x 0.4 mm long-fine focus'
_diffrn_source_current 40
_diffrn_source_power 2.00
_diffrn_source_voltage 50
_exptl_absorpt_coefficient_mu 0.445
_exptl_absorpt_correction_T_max 0.9868
_exptl_absorpt_correction_T_min 0.9241
_exptl_absorpt_correction_type integration
_exptl_absorpt_process_details 'STOE X-RED'
_exptl_crystal_colour 'clear yellow'
_exptl_crystal_colour_lustre clear
_exptl_crystal_colour_primary yellow
_exptl_crystal_density_diffrn 1.344
_exptl_crystal_description plate
_exptl_crystal_F_000 1628
_exptl_crystal_size_max 0.18
_exptl_crystal_size_mid 0.12
_exptl_crystal_size_min 0.03
_refine_diff_density_max 2.135
_refine_diff_density_min -1.332
_refine_diff_density_rms 0.091
_refine_ls_extinction_method none
_refine_ls_goodness_of_fit_ref 1.026
_refine_ls_hydrogen_treatment mixed
_refine_ls_matrix_type full
_refine_ls_number_parameters 469
_refine_ls_number_reflns 9212
_refine_ls_number_restraints 57
_refine_ls_restrained_S_all 1.036
_refine_ls_R_factor_all 0.0912
_refine_ls_R_factor_gt 0.0585
_refine_ls_shift/su_max 0.001
_refine_ls_shift/su_mean 0.000
_refine_ls_structure_factor_coef Fsqd
_refine_ls_weighting_details 'w=1/[\s^2^(Fo^2^)+(0.0785P)^2^] where P=(Fo^2^+2Fc^2^)/3'
_refine_ls_weighting_scheme calc
_refine_ls_wR_factor_gt 0.1322
_refine_ls_wR_factor_ref 0.1452
_reflns_Friedel_coverage 0.000
_reflns_number_gt 6493
_reflns_number_total 9212
_reflns_threshold_expression 'I > 2\s(I)'
_cod_data_source_file ja8b02902_si_002.cif
_cod_data_source_block 2352
_cod_database_code 4132314
_shelx_shelxl_version_number 2014/7
_shelx_space_group_comment
;
The symmetry employed for this shelxl refinement is uniquely defined
by the following loop, which should always be used as a source of
symmetry information in preference to the above space-group names.
They are only intended as comments.
;
_shelx_estimated_absorpt_t_max 0.987
_shelx_estimated_absorpt_t_min 0.924
_olex2_refinement_description
;
1. Fixed Uiso
 At 1.2 times of:
  All B(H) groups, {H10A,H10B,H10C} of C10, {H9A,H9B,H9C} of C9, {H5A,H5B,
  H5C} of C5, {H4A,H4B,H4C} of C4, {H14A,H14B,H14C} of C14, {H15A,H15B,H15C} of
  C15, {H16A,H16B,H16C} of C16, {H17A,H17B,H17C} of C17, {H18A,H18B,H18C} of
  C18, {H23A,H23B,H23C} of C23, {H24A,H24B,H24C} of C24, All C(H) groups, All
  C(H,H) groups
 At 1.5 times of:
  {H27A,H27B,H27C} of C27, {H28A,H28B,H28C} of C28, {H31A,H31B,H31C} of C31,
  {H32A,H32B,H32C} of C32
2. Rigid bond restraints
 O2, C20
 with sigma for 1-2 distances of 0.002 and sigma for 1-3 distances of 0.002
 Mo, C19
 with sigma for 1-2 distances of 0.002 and sigma for 1-3 distances of 0.002
 Mo, C20
 with sigma for 1-2 distances of 0.002 and sigma for 1-3 distances of 0.002
3. Uiso/Uaniso restraints and constraints
Na \\sim O3 \\sim O4 \\sim C21 \\sim C22 \\sim C23: within 2A with sigma of
0.002 and sigma for terminal atoms of 0.004
Uanis(C31) \\sim Ueq, Uanis(C29) \\sim Ueq, Uanis(C23) \\sim Ueq: with sigma of
0.01 and sigma for terminal atoms of 0.02
Uanis(O7) \\sim Ueq, Uanis(O3) \\sim Ueq: with sigma of 0.02 and sigma for
terminal atoms of 0.04
4. Others
 Fixed Sof: O7(0.5) O8(0.5) C29(0.5) H29A(0.5) H29B(0.5) C30(0.5) H30A(0.5)
 H30B(0.5) C31(0.5) H31A(0.5) H31B(0.5) H31C(0.5) C32(0.5) H32A(0.5) H32B(0.5)
 H32C(0.5)
5.a Secondary CH2 refined with riding coordinates:
 C21(H21A,H21B), C22(H22A,H22B), C25(H25A,H25B), C26(H26A,H26B), C29(H29A,
 H29B), C30(H30A,H30B)
5.b Aromatic/amide H refined with riding coordinates:
 C2(H2), C7(H7), C12(H12)
5.c Idealised Me refined as rotating group:
 C4(H4A,H4B,H4C), C5(H5A,H5B,H5C), C9(H9A,H9B,H9C), C10(H10A,H10B,H10C),
 C14(H14A,H14B,H14C), C15(H15A,H15B,H15C), C16(H16A,H16B,H16C), C17(H17A,H17B,
 H17C), C18(H18A,H18B,H18C), C23(H23A,H23B,H23C), C24(H24A,H24B,H24C), C27(H27A,
 H27B,H27C), C28(H28A,H28B,H28C), C31(H31A,H31B,H31C), C32(H32A,H32B,H32C)
;
_olex2_submission_special_instructions 'No special instructions were received'

loop_
_space_group_symop_operation_xyz
'x, y, z'
'-x, y+1/2, -z+1/2'
'-x, -y, -z'
'x, -y-1/2, z-1/2'

loop_
_atom_site_label
_atom_site_type_symbol
_atom_site_fract_x
_atom_site_fract_y
_atom_site_fract_z
_atom_site_U_iso_or_equiv
_atom_site_adp_type
_atom_site_occupancy
_atom_site_site_symmetry_order
_atom_site_calc_flag
_atom_site_refinement_flags_posn
_atom_site_refinement_flags_adp
_atom_site_refinement_flags_occupancy
_atom_site_disorder_assembly
_atom_site_disorder_group
Mo Mo 0.74266(2) 0.95113(2) 0.09895(2) 0.02679(9) Uani 1 1 d . U . . .
P P 0.63923(6) 0.88585(6) 0.14566(7) 0.0302(2) Uani 1 1 d . . . . .
Na Na 0.91356(11) 0.77598(11) 0.29921(11) 0.0378(4) Uani 1 1 d . U . . .
O1 O 0.82524(19) 0.75707(18) 0.1393(2) 0.0378(6) Uani 1 1 d . . . . .
O2 O 0.87006(19) 0.9404(2) 0.29288(19) 0.0426(7) Uani 1 1 d . U . . .
O3 O 0.8467(3) 0.7728(3) 0.4015(3) 0.0802(9) Uani 1 1 d . U . . .
O4 O 0.8431(3) 0.6285(2) 0.3010(3) 0.0610(8) Uani 1 1 d . U . . .
O5 O 1.0583(2) 0.8416(2) 0.4035(3) 0.0628(10) Uani 1 1 d . . . . .
O6 O 1.0295(2) 0.7311(2) 0.2618(2) 0.0475(7) Uani 1 1 d . . . . .
N1 N 0.65756(19) 0.9465(2) -0.0517(2) 0.0286(6) Uani 1 1 d . . . . .
N2 N 0.6544(2) 1.0231(2) -0.1014(2) 0.0291(6) Uani 1 1 d . . . . .
N3 N 0.6928(2) 1.1050(2) 0.0825(2) 0.0288(6) Uani 1 1 d . . . . .
N4 N 0.67986(19) 1.1521(2) 0.0074(2) 0.0290(6) Uani 1 1 d . . . . .
N5 N 0.83079(19) 1.0171(2) 0.0480(2) 0.0296(6) Uani 1 1 d . . . . .
N6 N 0.8023(2) 1.0844(2) -0.0150(2) 0.0302(6) Uani 1 1 d . . . . .
C1 C 0.6069(3) 0.8828(3) -0.1077(3) 0.0343(8) Uani 1 1 d . . . . .
C2 C 0.5710(3) 0.9189(3) -0.1924(3) 0.0354(8) Uani 1 1 d . . . . .
H2 H 0.5326 0.8884 -0.2438 0.042 Uiso 1 1 calc R . . . .
C3 C 0.6024(3) 1.0072(3) -0.1864(3) 0.0334(8) Uani 1 1 d . . . . .
C4 C 0.5964(3) 0.7887(3) -0.0785(3) 0.0422(10) Uani 1 1 d . . . . .
H4A H 0.5913 0.7435 -0.1238 0.051 Uiso 1 1 calc GR . . . .
H4B H 0.5449 0.7868 -0.0680 0.051 Uiso 1 1 calc GR . . . .
H4C H 0.6462 0.7734 -0.0245 0.051 Uiso 1 1 calc GR . . . .
C5 C 0.5852(3) 1.0784(3) -0.2558(3) 0.0444(10) Uani 1 1 d . . . . .
H5A H 0.5403 1.0560 -0.3107 0.053 Uiso 1 1 calc GR . . . .
H5B H 0.6374 1.0898 -0.2637 0.053 Uiso 1 1 calc GR . . . .
H5C H 0.5666 1.1361 -0.2386 0.053 Uiso 1 1 calc GR . . . .
C6 C 0.6691(3) 1.1635(3) 0.1301(3) 0.0327(8) Uani 1 1 d . . . . .
C7 C 0.6404(3) 1.2469(3) 0.0851(3) 0.0352(8) Uani 1 1 d . . . . .
H7 H 0.6195 1.2993 0.1041 0.042 Uiso 1 1 calc R . . . .
C8 C 0.6484(3) 1.2378(3) 0.0082(3) 0.0330(8) Uani 1 1 d . . . . .
C9 C 0.6760(3) 1.1387(3) 0.2185(3) 0.0438(10) Uani 1 1 d . . . . .
H9A H 0.6209 1.1153 0.2136 0.053 Uiso 1 1 calc GR . . . .
H9B H 0.6919 1.1937 0.2559 0.053 Uiso 1 1 calc GR . . . .
H9C H 0.7197 1.0907 0.2440 0.053 Uiso 1 1 calc GR . . . .
C10 C 0.6254(3) 1.3041(3) -0.0667(3) 0.0402(9) Uani 1 1 d . . . . .
H10A H 0.5831 1.2754 -0.1198 0.048 Uiso 1 1 calc GR . . . .
H10B H 0.6767 1.3195 -0.0751 0.048 Uiso 1 1 calc GR . . . .
H10C H 0.6015 1.3607 -0.0539 0.048 Uiso 1 1 calc GR . . . .
C11 C 0.9154(2) 1.0101(3) 0.0736(3) 0.0326(8) Uani 1 1 d . . . . .
C12 C 0.9414(3) 1.0738(3) 0.0276(3) 0.0372(9) Uani 1 1 d . . . . .
H12 H 0.9980 1.0834 0.0335 0.045 Uiso 1 1 calc R . . . .
C13 C 0.8695(3) 1.1198(3) -0.0280(3) 0.0342(8) Uani 1 1 d . . . . .
C14 C 0.9685(3) 0.9411(3) 0.1398(3) 0.0391(9) Uani 1 1 d . . . . .
H14A H 0.9655 0.9534 0.1955 0.047 Uiso 1 1 calc GR . . . .
H14B H 1.0279 0.9458 0.1477 0.047 Uiso 1 1 calc GR . . . .
H14C H 0.9471 0.8785 0.1198 0.047 Uiso 1 1 calc GR . . . .
C15 C 0.8601(3) 1.1949(3) -0.0925(3) 0.0455(10) Uani 1 1 d . . . . .
H15A H 0.9160 1.2085 -0.0919 0.055 Uiso 1 1 calc GR . . . .
H15B H 0.8376 1.2508 -0.0768 0.055 Uiso 1 1 calc GR . . . .
H15C H 0.8207 1.1746 -0.1510 0.055 Uiso 1 1 calc GR . . . .
C16 C 0.6303(3) 0.7588(3) 0.1466(3) 0.0457(11) Uani 1 1 d . . . . .
H16A H 0.5909 0.7416 0.1721 0.055 Uiso 1 1 calc GR . . . .
H16B H 0.6866 0.7320 0.1815 0.055 Uiso 1 1 calc GR . . . .
H16C H 0.6088 0.7353 0.0867 0.055 Uiso 1 1 calc GR . . . .
C17 C 0.6527(3) 0.9042(3) 0.2585(3) 0.0458(10) Uani 1 1 d . . . . .
H17A H 0.7104 0.8856 0.2991 0.055 Uiso 1 1 calc GR . . . .
H17B H 0.6107 0.8670 0.2693 0.055 Uiso 1 1 calc GR . . . .
H17C H 0.6442 0.9699 0.2672 0.055 Uiso 1 1 calc GR . . . .
C18 C 0.5264(3) 0.9162(3) 0.0874(3) 0.0416(9) Uani 1 1 d . . . . .
H18A H 0.4934 0.8841 0.1142 0.050 Uiso 1 1 calc GR . . . .
H18B H 0.5057 0.8976 0.0262 0.050 Uiso 1 1 calc GR . . . .
H18C H 0.5195 0.9833 0.0908 0.050 Uiso 1 1 calc GR . . . .
C19 C 0.7898(2) 0.8306(2) 0.1162(2) 0.0295(7) Uani 1 1 d . U . . .
C20 C 0.8194(2) 0.9525(3) 0.2184(3) 0.0325(7) Uani 1 1 d . U . . .
C21 C 0.8308(5) 0.6913(4) 0.4245(4) 0.0702(9) Uani 1 1 d . U . . .
H21A H 0.7851 0.6986 0.4448 0.084 Uiso 1 1 calc R . . . .
H21B H 0.8826 0.6704 0.4752 0.084 Uiso 1 1 calc R . . . .
C22 C 0.8054(4) 0.6180(4) 0.3597(4) 0.0616(9) Uani 1 1 d . U . . .
H22A H 0.8222 0.5574 0.3895 0.074 Uiso 1 1 calc R . . . .
H22B H 0.7425 0.6185 0.3269 0.074 Uiso 1 1 calc R . . . .
C23 C 0.8680(5) 0.8430(5) 0.4658(5) 0.0841(15) Uani 1 1 d . U . . .
H23A H 0.9254 0.8316 0.5114 0.101 Uiso 1 1 calc GR . . . .
H23B H 0.8267 0.8424 0.4917 0.101 Uiso 1 1 calc GR . . . .
H23C H 0.8665 0.9035 0.4389 0.101 Uiso 1 1 calc GR . . . .
C24 C 0.8123(4) 0.5626(3) 0.2326(3) 0.0521(12) Uani 1 1 d . . . . .
H24A H 0.7508 0.5716 0.1984 0.063 Uiso 1 1 calc GR . . . .
H24B H 0.8228 0.5000 0.2573 0.063 Uiso 1 1 calc GR . . . .
H24C H 0.8419 0.5706 0.1947 0.063 Uiso 1 1 calc GR . . . .
C25 C 1.1208(3) 0.8305(4) 0.3716(4) 0.0633(14) Uani 1 1 d . . . . .
H25A H 1.1782 0.8359 0.4204 0.076 Uiso 1 1 calc R . . . .
H25B H 1.1147 0.8800 0.3289 0.076 Uiso 1 1 calc R . . . .
C26 C 1.1123(3) 0.7394(4) 0.3295(4) 0.0545(12) Uani 1 1 d . . . . .
H26A H 1.1553 0.7333 0.3054 0.065 Uiso 1 1 calc R . . . .
H26B H 1.1223 0.6896 0.3729 0.065 Uiso 1 1 calc R . . . .
C27 C 1.0656(4) 0.9277(4) 0.4459(5) 0.088(2) Uani 1 1 d . . . . .
H27A H 1.1205 0.9307 0.4972 0.132 Uiso 1 1 calc GR . . . .
H27B H 1.0191 0.9341 0.4643 0.132 Uiso 1 1 calc GR . . . .
H27C H 1.0623 0.9780 0.4057 0.132 Uiso 1 1 calc GR . . . .
C28 C 1.0211(4) 0.6499(4) 0.2123(4) 0.0596(13) Uani 1 1 d . . . . .
H28A H 1.0581 0.6542 0.1816 0.089 Uiso 1 1 calc GR . . . .
H28B H 0.9616 0.6431 0.1697 0.089 Uiso 1 1 calc GR . . . .
H28C H 1.0377 0.5961 0.2512 0.089 Uiso 1 1 calc GR . . . .
B B 0.7073(3) 1.1101(3) -0.0602(3) 0.0300(8) Uani 1 1 d . . . . .
H H 0.696(3) 1.162(3) -0.113(3) 0.036 Uiso 1 1 d R . . . .
O7 O 0.5865(9) 0.531(2) -0.0377(15) 0.036(3) Uani 0.5 1 d . U P A -1
O8 O 0.4373(10) 0.465(2) 0.0476(17) 0.040(3) Uani 0.5 1 d . . P A -1
C29 C 0.5345(12) 0.5080(15) 0.0189(16) 0.032(4) Uani 0.5 1 d . U P A -1
H29A H 0.5649 0.4571 0.0593 0.038 Uiso 0.5 1 calc R . P A -1
H29B H 0.5382 0.5630 0.0553 0.038 Uiso 0.5 1 calc R . P A -1
C30 C 0.4430(12) 0.4813(17) -0.0258(17) 0.031(3) Uani 0.5 1 d . . P A -1
H30A H 0.4058 0.5327 -0.0595 0.038 Uiso 0.5 1 calc R . P A -1
H30B H 0.4333 0.4256 -0.0628 0.038 Uiso 0.5 1 calc R . P A -1
C31 C 0.6725(16) 0.5412(14) -0.0085(17) 0.046(5) Uani 0.5 1 d . U P A -1
H31A H 0.6909 0.5974 0.0271 0.069 Uiso 0.5 1 calc GR . P A -1
H31B H 0.6871 0.5462 -0.0584 0.069 Uiso 0.5 1 calc GR . P A -1
H31C H 0.7013 0.4873 0.0268 0.069 Uiso 0.5 1 calc GR . P A -1
C32 C 0.3424(16) 0.4400(13) 0.0072(15) 0.037(4) Uani 0.5 1 d . . P A -1
H32A H 0.3089 0.4933 -0.0253 0.056 Uiso 0.5 1 calc GR . P A -1
H32B H 0.3249 0.4233 0.0535 0.056 Uiso 0.5 1 calc GR . P A -1
H32C H 0.3324 0.3874 -0.0326 0.056 Uiso 0.5 1 calc GR . P A -1

loop_
_atom_site_aniso_label
_atom_site_aniso_U_11
_atom_site_aniso_U_22
_atom_site_aniso_U_33
_atom_site_aniso_U_23
_atom_site_aniso_U_13
_atom_site_aniso_U_12
Mo 0.03078(15) 0.02459(14) 0.02486(16) 0.00062(13) 0.01157(12) 0.00062(13)
P 0.0341(5) 0.0276(4) 0.0296(5) 0.0028(4) 0.0139(4) 0.0017(4)
Na 0.0436(9) 0.0358(8) 0.0351(9) 0.0002(7) 0.0176(7) -0.0015(7)
O1 0.0468(16) 0.0281(13) 0.0381(16) 0.0035(11) 0.0174(13) 0.0072(11)
O2 0.0450(16) 0.0477(17) 0.0285(13) 0.0000(13) 0.0091(11) 0.0004(13)
O3 0.122(2) 0.0698(18) 0.0719(19) -0.0197(16) 0.0634(18) -0.0329(17)
O4 0.095(2) 0.0494(16) 0.0629(18) -0.0144(14) 0.0569(17) -0.0233(15)
O5 0.053(2) 0.0455(19) 0.080(3) -0.0130(18) 0.0185(19) -0.0021(15)
O6 0.0452(17) 0.0457(17) 0.048(2) 0.0057(15) 0.0161(15) 0.0067(14)
N1 0.0330(15) 0.0272(14) 0.0231(15) 0.0012(13) 0.0094(12) 0.0018(13)
N2 0.0354(16) 0.0282(14) 0.0226(15) -0.0005(12) 0.0112(13) 0.0024(12)
N3 0.0346(16) 0.0261(14) 0.0249(16) -0.0009(12) 0.0119(13) 0.0020(12)
N4 0.0327(15) 0.0266(14) 0.0268(16) 0.0028(12) 0.0117(13) 0.0038(12)
N5 0.0318(15) 0.0286(14) 0.0285(17) 0.0021(13) 0.0127(13) 0.0006(12)
N6 0.0385(17) 0.0253(14) 0.0273(16) 0.0019(12) 0.0143(14) 0.0007(12)
C1 0.038(2) 0.0297(18) 0.037(2) -0.0051(16) 0.0179(18) -0.0014(15)
C2 0.038(2) 0.0384(19) 0.026(2) -0.0051(16) 0.0093(17) -0.0022(16)
C3 0.0373(19) 0.038(2) 0.0232(19) -0.0014(15) 0.0109(16) 0.0013(16)
C4 0.054(3) 0.034(2) 0.038(2) -0.0077(18) 0.020(2) -0.0094(18)
C5 0.050(2) 0.049(2) 0.031(2) 0.0048(19) 0.014(2) 0.0024(19)
C6 0.041(2) 0.0307(18) 0.0282(19) -0.0038(15) 0.0158(17) 0.0006(15)
C7 0.043(2) 0.0280(18) 0.036(2) -0.0067(16) 0.0171(18) 0.0031(15)
C8 0.038(2) 0.0260(17) 0.032(2) -0.0013(15) 0.0122(17) 0.0004(15)
C9 0.060(3) 0.038(2) 0.038(2) -0.0048(18) 0.025(2) 0.0029(19)
C10 0.052(2) 0.0281(18) 0.040(2) 0.0053(17) 0.019(2) 0.0068(17)
C11 0.0358(19) 0.0311(18) 0.031(2) 0.0015(15) 0.0147(17) 0.0015(15)
C12 0.0354(19) 0.037(2) 0.042(2) 0.0014(17) 0.0196(18) 0.0014(15)
C13 0.038(2) 0.0318(18) 0.037(2) 0.0041(16) 0.0203(18) 0.0007(15)
C14 0.0350(19) 0.041(2) 0.039(2) 0.0044(18) 0.0142(17) 0.0033(17)
C15 0.052(3) 0.038(2) 0.052(3) 0.015(2) 0.028(2) 0.0065(19)
C16 0.060(3) 0.0287(19) 0.060(3) 0.0046(19) 0.037(3) -0.0001(18)
C17 0.053(3) 0.052(3) 0.037(2) 0.003(2) 0.024(2) -0.005(2)
C18 0.039(2) 0.045(2) 0.041(2) 0.0027(19) 0.0164(19) 0.0017(18)
C19 0.0356(19) 0.0293(15) 0.0216(18) 0.0008(14) 0.0100(15) -0.0012(13)
C20 0.0344(17) 0.0325(17) 0.0316(13) 0.0021(16) 0.0149(12) 0.0024(16)
C21 0.109(2) 0.0599(17) 0.0682(19) -0.0140(16) 0.0628(18) -0.0254(17)
C22 0.096(2) 0.0508(16) 0.0640(18) -0.0103(15) 0.0586(17) -0.0237(16)
C23 0.132(4) 0.075(3) 0.068(3) -0.025(2) 0.064(3) -0.035(3)
C24 0.070(3) 0.040(2) 0.049(3) -0.009(2) 0.026(3) -0.008(2)
C25 0.047(3) 0.064(3) 0.063(4) 0.013(3) 0.008(3) -0.005(2)
C26 0.039(2) 0.069(3) 0.051(3) 0.018(3) 0.015(2) 0.011(2)
C27 0.070(4) 0.055(3) 0.107(6) -0.033(4) 0.006(4) -0.002(3)
C28 0.078(4) 0.052(3) 0.058(3) 0.006(2) 0.037(3) 0.013(3)
B 0.036(2) 0.0296(19) 0.024(2) 0.0017(16) 0.0119(18) 0.0013(16)
O7 0.028(9) 0.047(5) 0.027(6) 0.009(4) 0.005(7) 0.020(8)
O8 0.025(7) 0.049(6) 0.035(6) 0.009(4) 0.000(6) 0.017(7)
C29 0.038(9) 0.028(6) 0.030(6) -0.002(5) 0.015(7) -0.003(7)
C30 0.030(8) 0.029(6) 0.031(6) -0.001(4) 0.009(6) -0.010(5)
C31 0.057(10) 0.026(8) 0.050(7) -0.002(6) 0.018(7) 0.018(6)
C32 0.058(9) 0.027(8) 0.039(6) 0.009(5) 0.032(6) 0.031(6)

loop_
_atom_type_symbol
_atom_type_description
_atom_type_scat_dispersion_real
_atom_type_scat_dispersion_imag
_atom_type_scat_source
C C 0.0033 0.0016 'International Tables Vol C Tables 4.2.6.8 and 6.1.1.4'
H H 0.0000 0.0000 'International Tables Vol C Tables 4.2.6.8 and 6.1.1.4'
B B 0.0013 0.0007 'International Tables Vol C Tables 4.2.6.8 and 6.1.1.4'
Mo Mo -1.6832 0.6857 'International Tables Vol C Tables 4.2.6.8 and 6.1.1.4'
N N 0.0061 0.0033 'International Tables Vol C Tables 4.2.6.8 and 6.1.1.4'
Na Na 0.0362 0.0249 'International Tables Vol C Tables 4.2.6.8 and 6.1.1.4'
O O 0.0106 0.0060 'International Tables Vol C Tables 4.2.6.8 and 6.1.1.4'
P P 0.1023 0.0942 'International Tables Vol C Tables 4.2.6.8 and 6.1.1.4'

loop_
_geom_angle_atom_site_label_1
_geom_angle_atom_site_label_2
_geom_angle_atom_site_label_3
_geom_angle
N1 Mo P 97.54(8)
N1 Mo N3 82.39(11)
N3 Mo P 97.01(8)
N5 Mo P 175.88(8)
N5 Mo N1 79.21(11)
N5 Mo N3 80.12(11)
C19 Mo P 85.43(11)
C19 Mo N1 100.01(13)
C19 Mo N3 176.35(14)
C19 Mo N5 97.58(13)
C19 Mo C20 77.43(16)
C20 Mo P 86.45(11)
C20 Mo N1 175.12(13)
C20 Mo N3 99.97(14)
C20 Mo N5 96.93(14)
C16 P Mo 117.72(15)
C17 P Mo 119.45(15)
C17 P C16 96.3(2)
C18 P Mo 119.72(15)
C18 P C16 99.8(2)
C18 P C17 99.4(2)
O1 Na O5 139.51(14)
O1 Na C19 22.65(9)
O1 Na C20 68.65(10)
O2 Na O1 91.27(11)
O2 Na O5 82.30(12)
O2 Na C19 68.66(10)
O2 Na C20 22.66(10)
O3 Na O1 120.45(16)
O3 Na O2 79.84(14)
O3 Na O4 65.94(13)
O3 Na O5 97.79(16)
O3 Na C19 112.62(16)
O3 Na C20 90.59(15)
O4 Na O1 80.72(12)
O4 Na O2 133.38(14)
O4 Na O5 131.11(15)
O4 Na C19 95.59(13)
O4 Na C20 124.09(14)
O5 Na C19 132.19(13)
O5 Na C20 100.55(12)
O6 Na O1 83.34(11)
O6 Na O2 120.84(12)
O6 Na O3 149.78(17)
O6 Na O4 103.85(13)
O6 Na O5 66.65(13)
O6 Na C19 96.24(12)
O6 Na C20 116.95(12)
C20 Na C19 46.02(10)
C19 O1 Na 104.4(2)
C20 O2 Na 104.9(3)
C21 O3 Na 116.6(4)
C21 O3 C23 115.8(5)
C23 O3 Na 118.8(3)
C22 O4 Na 118.8(3)
C22 O4 C24 112.2(4)
C24 O4 Na 126.1(3)
C25 O5 Na 112.4(3)
C25 O5 C27 112.1(5)
C27 O5 Na 121.8(3)
C26 O6 Na 115.6(3)
C26 O6 C28 111.5(4)
C28 O6 Na 119.0(3)
N2 N1 Mo 119.1(2)
C1 N1 Mo 135.1(3)
C1 N1 N2 105.8(3)
N1 N2 B 121.2(3)
C3 N2 N1 110.5(3)
C3 N2 B 128.3(3)
N4 N3 Mo 119.1(2)
C6 N3 Mo 135.3(3)
C6 N3 N4 105.6(3)
N3 N4 B 120.8(3)
C8 N4 N3 110.7(3)
C8 N4 B 128.3(3)
N6 N5 Mo 121.2(2)
C11 N5 Mo 131.7(3)
C11 N5 N6 106.8(3)
N5 N6 B 121.1(3)
C13 N6 N5 109.8(3)
C13 N6 B 129.1(3)
N1 C1 C2 110.0(3)
N1 C1 C4 121.8(4)
C2 C1 C4 128.2(4)
C1 C2 H2 126.9
C3 C2 C1 106.2(4)
C3 C2 H2 126.9
N2 C3 C2 107.5(3)
N2 C3 C5 122.7(4)
C2 C3 C5 129.8(4)
C1 C4 H4A 109.5
C1 C4 H4B 109.5
C1 C4 H4C 109.5
H4A C4 H4B 109.5
H4A C4 H4C 109.5
H4B C4 H4C 109.5
C3 C5 H5A 109.5
C3 C5 H5B 109.5
C3 C5 H5C 109.5
H5A C5 H5B 109.5
H5A C5 H5C 109.5
H5B C5 H5C 109.5
N3 C6 C7 110.2(3)
N3 C6 C9 122.1(3)
C7 C6 C9 127.7(3)
C6 C7 H7 126.9
C8 C7 C6 106.2(3)
C8 C7 H7 126.9
N4 C8 C7 107.4(3)
N4 C8 C10 122.6(4)
C7 C8 C10 130.0(4)
C6 C9 H9A 109.5
C6 C9 H9B 109.5
C6 C9 H9C 109.5
H9A C9 H9B 109.5
H9A C9 H9C 109.5
H9B C9 H9C 109.5
C8 C10 H10A 109.5
C8 C10 H10B 109.5
C8 C10 H10C 109.5
H10A C10 H10B 109.5
H10A C10 H10C 109.5
H10B C10 H10C 109.5
N5 C11 C12 109.5(3)
N5 C11 C14 122.3(3)
C12 C11 C14 128.1(4)
C11 C12 H12 126.6
C13 C12 C11 106.7(3)
C13 C12 H12 126.6
N6 C13 C12 107.1(3)
N6 C13 C15 123.3(4)
C12 C13 C15 129.6(4)
C11 C14 H14A 109.5
C11 C14 H14B 109.5
C11 C14 H14C 109.5
H14A C14 H14B 109.5
H14A C14 H14C 109.5
H14B C14 H14C 109.5
C13 C15 H15A 109.5
C13 C15 H15B 109.5
C13 C15 H15C 109.5
H15A C15 H15B 109.5
H15A C15 H15C 109.5
H15B C15 H15C 109.5
P C16 H16A 109.5
P C16 H16B 109.5
P C16 H16C 109.5
H16A C16 H16B 109.5
H16A C16 H16C 109.5
H16B C16 H16C 109.5
P C17 H17A 109.5
P C17 H17B 109.5
P C17 H17C 109.5
H17A C17 H17B 109.5
H17A C17 H17C 109.5
H17B C17 H17C 109.5
P C18 H18A 109.5
P C18 H18B 109.5
P C18 H18C 109.5
H18A C18 H18B 109.5
H18A C18 H18C 109.5
H18B C18 H18C 109.5
Mo C19 Na 118.01(16)
O1 C19 Mo 170.9(3)
O1 C19 Na 52.9(2)
Mo C20 Na 118.37(17)
O2 C20 Mo 170.8(3)
O2 C20 Na 52.4(2)
O3 C21 H21A 107.8
O3 C21 H21B 107.8
O3 C21 C22 117.9(5)
H21A C21 H21B 107.2
C22 C21 H21A 107.8
C22 C21 H21B 107.8
O4 C22 C21 111.8(4)
O4 C22 H22A 109.3
O4 C22 H22B 109.3
C21 C22 H22A 109.3
C21 C22 H22B 109.3
H22A C22 H22B 107.9
O3 C23 H23A 109.5
O3 C23 H23B 109.5
O3 C23 H23C 109.5
H23A C23 H23B 109.5
H23A C23 H23C 109.5
H23B C23 H23C 109.5
O4 C24 H24A 109.5
O4 C24 H24B 109.5
O4 C24 H24C 109.5
H24A C24 H24B 109.5
H24A C24 H24C 109.5
H24B C24 H24C 109.5
O5 C25 H25A 109.5
O5 C25 H25B 109.5
O5 C25 C26 110.5(4)
H25A C25 H25B 108.1
C26 C25 H25A 109.5
C26 C25 H25B 109.5
O6 C26 C25 109.2(4)
O6 C26 H26A 109.8
O6 C26 H26B 109.8
C25 C26 H26A 109.8
C25 C26 H26B 109.8
H26A C26 H26B 108.3
O5 C27 H27A 109.5
O5 C27 H27B 109.5
O5 C27 H27C 109.5
H27A C27 H27B 109.5
H27A C27 H27C 109.5
H27B C27 H27C 109.5
O6 C28 H28A 109.5
O6 C28 H28B 109.5
O6 C28 H28C 109.5
H28A C28 H28B 109.5
H28A C28 H28C 109.5
H28B C28 H28C 109.5
N2 B H 108(2)
N4 B N2 110.4(3)
N4 B N6 109.0(3)
N4 B H 109(2)
N6 B N2 109.5(3)
N6 B H 110(2)
C31 O7 C29 127(2)
C30 O8 C32 96.5(18)
O7 C29 H29A 107.4
O7 C29 H29B 107.4
H29A C29 H29B 106.9
C30 C29 O7 119.7(11)
C30 C29 H29A 107.4
C30 C29 H29B 107.4
O8 C30 C29 93.1(12)
O8 C30 H30A 113.1
O8 C30 H30B 113.1
C29 C30 H30A 113.1
C29 C30 H30B 113.1
H30A C30 H30B 110.5
O7 C31 H31A 109.5
O7 C31 H31B 109.5
O7 C31 H31C 109.5
H31A C31 H31B 109.5
H31A C31 H31C 109.5
H31B C31 H31C 109.5
O8 C32 H32A 109.5
O8 C32 H32B 109.5
O8 C32 H32C 109.5
H32A C32 H32B 109.5
H32A C32 H32C 109.5
H32B C32 H32C 109.5

loop_
_geom_bond_atom_site_label_1
_geom_bond_atom_site_label_2
_geom_bond_distance
Mo P 2.4275(10)
Mo N1 2.344(3)
Mo N3 2.356(3)
Mo N5 2.251(3)
Mo C19 1.891(4)
Mo C20 1.892(4)
P C16 1.841(4)
P C17 1.841(5)
P C18 1.829(4)
Na O1 2.497(3)
Na O2 2.478(3)
Na O3 2.451(4)
Na O4 2.459(4)
Na O5 2.558(4)
Na O6 2.428(4)
Na C19 3.031(4)
Na C20 3.022(4)
O1 C19 1.205(4)
O2 C20 1.205(5)
O3 C21 1.305(7)
O3 C23 1.416(7)
O4 C22 1.406(5)
O4 C24 1.417(6)
O5 C25 1.404(7)
O5 C27 1.415(7)
O6 C26 1.411(6)
O6 C28 1.412(6)
N1 N2 1.375(4)
N1 C1 1.345(5)
N2 C3 1.355(5)
N2 B 1.537(5)
N3 N4 1.373(4)
N3 C6 1.345(5)
N4 C8 1.354(5)
N4 B 1.534(5)
N5 N6 1.371(4)
N5 C11 1.342(5)
N6 C13 1.368(5)
N6 B 1.536(5)
C1 C2 1.399(6)
C1 C4 1.483(6)
C2 H2 0.9500
C2 C3 1.372(6)
C3 C5 1.492(6)
C4 H4A 0.9800
C4 H4B 0.9800
C4 H4C 0.9800
C5 H5A 0.9800
C5 H5B 0.9800
C5 H5C 0.9800
C6 C7 1.398(5)
C6 C9 1.491(6)
C7 H7 0.9500
C7 C8 1.371(6)
C8 C10 1.500(6)
C9 H9A 0.9800
C9 H9B 0.9800
C9 H9C 0.9800
C10 H10A 0.9800
C10 H10B 0.9800
C10 H10C 0.9800
C11 C12 1.396(6)
C11 C14 1.491(6)
C12 H12 0.9500
C12 C13 1.374(6)
C13 C15 1.497(6)
C14 H14A 0.9800
C14 H14B 0.9800
C14 H14C 0.9800
C15 H15A 0.9800
C15 H15B 0.9800
C15 H15C 0.9800
C16 H16A 0.9800
C16 H16B 0.9800
C16 H16C 0.9800
C17 H17A 0.9800
C17 H17B 0.9800
C17 H17C 0.9800
C18 H18A 0.9800
C18 H18B 0.9800
C18 H18C 0.9800
C21 H21A 0.9900
C21 H21B 0.9900
C21 C22 1.451(7)
C22 H22A 0.9900
C22 H22B 0.9900
C23 H23A 0.9800
C23 H23B 0.9800
C23 H23C 0.9800
C24 H24A 0.9800
C24 H24B 0.9800
C24 H24C 0.9800
C25 H25A 0.9900
C25 H25B 0.9900
C25 C26 1.472(8)
C26 H26A 0.9900
C26 H26B 0.9900
C27 H27A 0.9800
C27 H27B 0.9800
C27 H27C 0.9800
C28 H28A 0.9800
C28 H28B 0.9800
C28 H28C 0.9800
B H 1.12(4)
O7 C29 1.60(3)
O7 C31 1.36(3)
O8 C30 1.31(4)
O8 C32 1.53(3)
C29 H29A 0.9900
C29 H29B 0.9900
C29 C30 1.487(15)
C30 H30A 0.9900
C30 H30B 0.9900
C31 H31A 0.9800
C31 H31B 0.9800
C31 H31C 0.9800
C32 H32A 0.9800
C32 H32B 0.9800
C32 H32C 0.9800

loop_
_geom_torsion_atom_site_label_1
_geom_torsion_atom_site_label_2
_geom_torsion_atom_site_label_3
_geom_torsion_atom_site_label_4
_geom_torsion
Mo N1 N2 C3 179.8(2)
Mo N1 N2 B 1.5(4)
Mo N1 C1 C2 -179.9(3)
Mo N1 C1 C4 -1.6(6)
Mo N3 N4 C8 177.8(2)
Mo N3 N4 B -7.3(4)
Mo N3 C6 C7 -177.0(3)
Mo N3 C6 C9 4.2(6)
Mo N5 N6 C13 173.7(2)
Mo N5 N6 B -6.5(4)
Mo N5 C11 C12 -172.8(3)
Mo N5 C11 C14 8.8(6)
P Mo C19 Na -83.76(14)
P Mo C20 Na 82.47(14)
Na O3 C21 C22 -35.3(8)
Na O4 C22 C21 -12.7(7)
Na O5 C25 C26 -39.7(5)
Na O6 C26 C25 -47.0(5)
O3 C21 C22 O4 31.6(9)
O5 C25 C26 O6 57.4(6)
N1 Mo C19 Na 179.38(14)
N1 N2 C3 C2 0.0(4)
N1 N2 C3 C5 178.9(4)
N1 N2 B N4 -62.3(4)
N1 N2 B N6 57.8(4)
N1 C1 C2 C3 0.6(4)
N2 N1 C1 C2 -0.6(4)
N2 N1 C1 C4 177.7(3)
N3 Mo C20 Na 178.97(14)
N3 N4 C8 C7 -0.2(4)
N3 N4 C8 C10 -178.1(4)
N3 N4 B N2 65.7(4)
N3 N4 B N6 -54.6(4)
N3 C6 C7 C8 -0.7(5)
N4 N3 C6 C7 0.6(4)
N4 N3 C6 C9 -178.2(4)
N5 Mo C19 Na 99.07(16)
N5 Mo C20 Na -99.90(16)
N5 N6 C13 C12 0.2(4)
N5 N6 C13 C15 -179.8(4)
N5 N6 B N2 -56.1(4)
N5 N6 B N4 64.8(4)
N5 C11 C12 C13 -0.5(5)
N6 N5 C11 C12 0.6(4)
N6 N5 C11 C14 -177.8(4)
C1 N1 N2 C3 0.4(4)
C1 N1 N2 B -177.9(3)
C1 C2 C3 N2 -0.3(4)
C1 C2 C3 C5 -179.2(4)
C3 N2 B N4 119.7(4)
C3 N2 B N6 -120.2(4)
C4 C1 C2 C3 -177.6(4)
C6 N3 N4 C8 -0.2(4)
C6 N3 N4 B 174.7(3)
C6 C7 C8 N4 0.5(4)
C6 C7 C8 C10 178.2(4)
C8 N4 B N2 -120.3(4)
C8 N4 B N6 119.3(4)
C9 C6 C7 C8 178.0(4)
C11 N5 N6 C13 -0.5(4)
C11 N5 N6 B 179.2(3)
C11 C12 C13 N6 0.2(5)
C11 C12 C13 C15 -179.9(4)
C13 N6 B N2 123.5(4)
C13 N6 B N4 -115.5(4)
C14 C11 C12 C13 177.8(4)
C19 Mo C20 Na -3.64(16)
C20 Mo C19 Na 3.61(16)
C23 O3 C21 C22 177.6(7)
C24 O4 C22 C21 -174.3(5)
C27 O5 C25 C26 178.9(5)
C28 O6 C26 C25 172.8(4)
B N2 C3 C2 178.1(3)
B N2 C3 C5 -2.9(6)
B N4 C8 C7 -174.6(4)
B N4 C8 C10 7.5(6)
B N6 C13 C12 -179.5(4)
B N6 C13 C15 0.5(6)
O7 C29 C30 O8 176(3)
C31 O7 C29 C30 -168(2)
C32 O8 C30 C29 178.0(14)
